data_4078830
loop_
_publ_author_name
'D\"orrich, Steffen'
'Falgner, Steffen'
'Schweeberg, Sarah'
'Burschka, Christian'
'Brodin, Peter'
'Wissing, Britt Marie'
'Basta, Babro'
'Schell, Peter'
'Bauer, Udo'
'Tacke, Reinhold'

_publ_section_title
;
 Silicon-Containing Dipeptidic Aspartame and Neotame Analogues
;
_journal_issue 16
_journal_name_full Organometallics
_journal_page_first 5903
_journal_paper_doi 10.1021/om300442e
_journal_volume 31
_journal_year 2012
_chemical_formula_moiety 'C22 H42 N2 O7 Si'
_chemical_formula_sum 'C22 H42 N2 O7 Si'
_chemical_formula_weight 474.67
_chemical_name_systematic
; 
 ? 
;
_space_group_IT_number 5
_symmetry_cell_setting monoclinic
_symmetry_space_group_name_Hall 'C 2y'
_symmetry_space_group_name_H-M 'C 1 2 1'
_atom_sites_solution_hydrogens geom
_atom_sites_solution_primary direct
_atom_sites_solution_secondary difmap
_audit_creation_method SHELXL-97
_cell_angle_alpha 90.00
_cell_angle_beta 95.250(9)
_cell_angle_gamma 90.00
_cell_formula_units_Z 4
_cell_length_a 26.349(5)
_cell_length_b 5.9675(12)
_cell_length_c 17.194(3)
_cell_measurement_reflns_used 7766
_cell_measurement_temperature 100(2)
_cell_measurement_theta_max 27.53
_cell_measurement_theta_min 2.71
_cell_volume 2692.2(9)
_computing_cell_refinement Bruker-SAINT
_computing_data_collection Bruker-SAINT
_computing_data_reduction Bruker-SAINT
_computing_molecular_graphics Ortep/Povray
_computing_publication_material Bruker-SHELXTL
_computing_structure_refinement 'SHELXL-97 (Sheldrick, 2008)'
_computing_structure_solution 'SHELXS-97 (Sheldrick, 2008)'
_diffrn_ambient_temperature 100(2)
_diffrn_measured_fraction_theta_full 0.999
_diffrn_measured_fraction_theta_max 0.999
_diffrn_measurement_device_type Bruker_CAD4_Apex2_CCD
_diffrn_measurement_method 'omega and phi scans'
_diffrn_radiation_monochromator MONTEL_multi_layer_optics
_diffrn_radiation_source rotating_anode
_diffrn_radiation_type MoK\a
_diffrn_radiation_wavelength 0.71073
_diffrn_reflns_av_R_equivalents 0.0568
_diffrn_reflns_av_sigmaI/netI 0.0468
_diffrn_reflns_limit_h_max 32
_diffrn_reflns_limit_h_min -32
_diffrn_reflns_limit_k_max 7
_diffrn_reflns_limit_k_min -6
_diffrn_reflns_limit_l_max 21
_diffrn_reflns_limit_l_min -21
_diffrn_reflns_number 23377
_diffrn_reflns_theta_full 26.37
_diffrn_reflns_theta_max 26.37
_diffrn_reflns_theta_min 2.38
_exptl_absorpt_coefficient_mu 0.127
_exptl_absorpt_correction_T_max .7457
_exptl_absorpt_correction_T_min .5994
_exptl_absorpt_correction_type multi-scan
_exptl_absorpt_process_details Bruker-SADABS
_exptl_crystal_colour colorless
_exptl_crystal_density_diffrn 1.171
_exptl_crystal_density_method 'not measured'
_exptl_crystal_description piece_of_whisker
_exptl_crystal_F_000 1032
_exptl_crystal_size_max .23
_exptl_crystal_size_mid .04
_exptl_crystal_size_min .03
_refine_diff_density_max 0.691
_refine_diff_density_min -0.363
_refine_diff_density_rms 0.091
_refine_ls_abs_structure_details 'Flack H D (1983), Acta Cryst. A39, 876-881'
_refine_ls_abs_structure_Flack 0.0(3)
_refine_ls_extinction_method none
_refine_ls_goodness_of_fit_ref 1.097
_refine_ls_hydrogen_treatment mixed
_refine_ls_matrix_type full
_refine_ls_number_parameters 307
_refine_ls_number_reflns 5049
_refine_ls_number_restraints 1
_refine_ls_restrained_S_all 1.097
_refine_ls_R_factor_all 0.0728
_refine_ls_R_factor_gt 0.0669
_refine_ls_shift/su_max 0.001
_refine_ls_shift/su_mean 0.000
_refine_ls_structure_factor_coef Fsqd
_refine_ls_weighting_details 'calc w=1/[\s^2^(Fo^2^)+(0.0593P)^2^+19.7480P] where P=(Fo^2^+2Fc^2^)/3'
_refine_ls_weighting_scheme calc
_refine_ls_wR_factor_gt 0.1865
_refine_ls_wR_factor_ref 0.1903
_reflns_number_gt 4645
_reflns_number_total 5049
_reflns_threshold_expression >2sigma(I)
_cod_data_source_file om300442e_si_001.cif
_cod_data_source_block fal31dd
_cod_original_sg_symbol_H-M C2
_cod_database_code 4078830

loop_
_symmetry_equiv_pos_as_xyz
'x, y, z'
'-x, y, -z'
'x+1/2, y+1/2, z'
'-x+1/2, y+1/2, -z'

loop_
_atom_site_label
_atom_site_type_symbol
_atom_site_fract_x
_atom_site_fract_y
_atom_site_fract_z
_atom_site_U_iso_or_equiv
_atom_site_adp_type
_atom_site_occupancy
_atom_site_symmetry_multiplicity
_atom_site_calc_flag
_atom_site_refinement_flags
C1 C 0.65326(19) 0.6818(11) 0.6903(3) 0.0254(11) Uani 1 1 d .
H1A H 0.6460 0.5922 0.7358 0.038 Uiso 1 1 calc R
H1B H 0.6211 0.7302 0.6621 0.038 Uiso 1 1 calc R
H1C H 0.6734 0.8135 0.7077 0.038 Uiso 1 1 calc R
C2 C 0.6479(2) 0.2766(11) 0.5821(4) 0.0320(13) Uani 1 1 d .
H2A H 0.6168 0.3402 0.5551 0.048 Uiso 1 1 calc R
H2B H 0.6388 0.1777 0.6242 0.048 Uiso 1 1 calc R
H2C H 0.6662 0.1907 0.5449 0.048 Uiso 1 1 calc R
C3 C 0.7090(2) 0.6936(11) 0.5442(3) 0.0294(12) Uani 1 1 d .
H3A H 0.7298 0.8180 0.5667 0.044 Uiso 1 1 calc R
H3B H 0.6784 0.7531 0.5145 0.044 Uiso 1 1 calc R
H3C H 0.7289 0.6063 0.5095 0.044 Uiso 1 1 calc R
C4 C 0.74530(17) 0.3605(9) 0.6794(3) 0.0193(10) Uani 1 1 d .
H4A H 0.7309 0.2649 0.7190 0.023 Uiso 1 1 calc R
H4B H 0.7595 0.2578 0.6417 0.023 Uiso 1 1 calc R
C5 C 0.79094(15) 0.4866(9) 0.7219(3) 0.0153(9) Uani 1 1 d .
C6 C 0.82490(18) 0.5922(10) 0.6640(3) 0.0211(11) Uani 1 1 d .
H6A H 0.8294 0.4859 0.6218 0.032 Uiso 1 1 calc R
H6B H 0.8582 0.6291 0.6911 0.032 Uiso 1 1 calc R
H6C H 0.8088 0.7292 0.6422 0.032 Uiso 1 1 calc R
C7 C 0.77110(17) 0.6693(9) 0.7736(3) 0.0169(10) Uani 1 1 d .
C8 C 0.72443(18) 0.7280(10) 0.8843(3) 0.0231(12) Uani 1 1 d .
H8A H 0.6998 0.6442 0.9132 0.028 Uiso 1 1 calc R
H8B H 0.7055 0.8450 0.8529 0.028 Uiso 1 1 calc R
C10 C 0.85578(17) 0.3810(9) 0.8281(3) 0.0155(10) Uani 1 1 d .
C11 C 0.88352(16) 0.1872(8) 0.8717(3) 0.0131(9) Uani 1 1 d .
H11 H 0.8585 0.1106 0.9031 0.016 Uiso 1 1 calc R
N2 N 0.90111(14) 0.0239(8) 0.8179(2) 0.0161(8) Uani 1 1 d .
H2N H 0.894(2) -0.093(12) 0.823(3) 0.024 Uiso 1 1 d .
C13 C 0.92945(16) 0.0889(9) 0.7603(3) 0.0173(10) Uani 1 1 d .
C14 C 0.96347(18) -0.0577(9) 0.6430(3) 0.0202(11) Uani 1 1 d .
C15 C 1.01720(18) 0.0388(11) 0.6592(3) 0.0282(12) Uani 1 1 d .
H15A H 1.0376 -0.0603 0.6951 0.042 Uiso 1 1 calc R
H15B H 1.0152 0.1877 0.6828 0.042 Uiso 1 1 calc R
H15C H 1.0331 0.0510 0.6101 0.042 Uiso 1 1 calc R
C16 C 0.9654(2) -0.2937(11) 0.6119(3) 0.0305(13) Uani 1 1 d .
H16A H 0.9307 -0.3464 0.5965 0.046 Uiso 1 1 calc R
H16B H 0.9816 -0.3922 0.6526 0.046 Uiso 1 1 calc R
H16C H 0.9853 -0.2959 0.5664 0.046 Uiso 1 1 calc R
C17 C 0.9295(2) 0.0885(10) 0.5886(3) 0.0272(12) Uani 1 1 d .
H17A H 0.9267 0.2374 0.6118 0.041 Uiso 1 1 calc R
H17B H 0.8956 0.0207 0.5802 0.041 Uiso 1 1 calc R
H17C H 0.9442 0.1021 0.5385 0.041 Uiso 1 1 calc R
C18 C 0.90587(17) 0.3934(9) 0.9977(3) 0.0173(10) Uani 1 1 d .
C19 C 0.93006(18) 0.6609(10) 1.1031(3) 0.0208(11) Uani 1 1 d .
C20 C 0.93177(19) 0.4911(11) 1.1694(3) 0.0261(11) Uani 1 1 d .
H20A H 0.9651 0.4171 1.1746 0.039 Uiso 1 1 calc R
H20B H 0.9050 0.3788 1.1579 0.039 Uiso 1 1 calc R
H20C H 0.9263 0.5681 1.2182 0.039 Uiso 1 1 calc R
C21 C 0.9750(2) 0.8209(10) 1.1121(3) 0.0273(12) Uani 1 1 d .
H21A H 0.9755 0.9120 1.0648 0.041 Uiso 1 1 calc R
H21B H 1.0068 0.7349 1.1202 0.041 Uiso 1 1 calc R
H21C H 0.9719 0.9189 1.1571 0.041 Uiso 1 1 calc R
C22 C 0.88009(19) 0.7913(10) 1.0938(3) 0.0246(11) Uani 1 1 d .
H22A H 0.8514 0.6863 1.0919 0.037 Uiso 1 1 calc R
H22B H 0.8783 0.8781 1.0452 0.037 Uiso 1 1 calc R
H22C H 0.8785 0.8932 1.1382 0.037 Uiso 1 1 calc R
N1 N 0.82098(14) 0.3209(7) 0.7701(2) 0.0141(8) Uani 1 1 d .
H1N H 0.814(2) 0.194(12) 0.760(3) 0.021 Uiso 1 1 d .
C12 C 0.92682(17) 0.2791(9) 0.9291(3) 0.0170(10) Uani 1 1 d .
H12A H 0.9494 0.1544 0.9481 0.020 Uiso 1 1 calc R
H12B H 0.9474 0.3874 0.9017 0.020 Uiso 1 1 calc R
O1 O 0.77200(13) 0.8667(6) 0.7602(2) 0.0214(8) Uani 1 1 d .
O2 O 0.74806(11) 0.5767(6) 0.83289(18) 0.0149(7) Uani 1 1 d .
O3 O 0.86383(11) 0.5794(6) 0.84673(19) 0.0145(7) Uani 1 1 d .
O4 O 0.94280(12) 0.2808(6) 0.75069(19) 0.0181(7) Uani 1 1 d .
O5 O 0.94017(12) -0.0898(6) 0.71636(19) 0.0168(7) Uani 1 1 d .
O6 O 0.86561(12) 0.3478(7) 1.02134(19) 0.0222(8) Uani 1 1 d .
O7 O 0.93930(11) 0.5420(7) 1.02987(18) 0.0193(8) Uani 1 1 d .
Si Si 0.68980(5) 0.5095(2) 0.62450(7) 0.0182(3) Uani 1 1 d .
C9 C 0.7635(2) 0.8375(13) 0.9415(4) 0.0409(16) Uani 1 1 d .
H9A H 0.7895 0.7273 0.9597 0.061 Uiso 1 1 calc R
H9B H 0.7468 0.8944 0.9862 0.061 Uiso 1 1 calc R
H9C H 0.7796 0.9620 0.9159 0.061 Uiso 1 1 calc R

loop_
_atom_site_aniso_label
_atom_site_aniso_U_11
_atom_site_aniso_U_22
_atom_site_aniso_U_33
_atom_site_aniso_U_23
_atom_site_aniso_U_13
_atom_site_aniso_U_12
C1 0.018(2) 0.030(3) 0.028(3) -0.001(2) 0.0015(19) 0.004(2)
C2 0.026(3) 0.027(3) 0.040(3) 0.003(3) -0.014(2) -0.001(2)
C3 0.030(3) 0.029(3) 0.030(3) 0.009(2) 0.008(2) 0.007(2)
C4 0.017(2) 0.019(3) 0.022(2) 0.001(2) -0.0031(18) 0.000(2)
C5 0.0086(18) 0.014(3) 0.022(2) 0.0037(19) -0.0015(15) 0.0010(19)
C6 0.019(2) 0.022(3) 0.023(2) 0.005(2) 0.0078(19) 0.001(2)
C7 0.0092(19) 0.019(3) 0.022(2) 0.002(2) -0.0005(16) -0.0018(18)
C8 0.017(2) 0.028(3) 0.024(2) -0.008(2) 0.0037(19) -0.002(2)
C10 0.010(2) 0.016(3) 0.021(2) -0.0006(19) 0.0027(16) -0.0001(18)
C11 0.0084(19) 0.013(2) 0.018(2) 0.0022(18) 0.0026(16) -0.0058(17)
N2 0.0152(17) 0.011(2) 0.0226(19) -0.0002(18) 0.0044(14) -0.0015(18)
C13 0.013(2) 0.018(3) 0.020(2) -0.0006(19) 0.0011(17) 0.0020(19)
C14 0.023(2) 0.021(3) 0.017(2) -0.0033(18) 0.0083(19) -0.005(2)
C15 0.021(2) 0.032(4) 0.032(3) -0.001(3) 0.009(2) -0.005(2)
C16 0.037(3) 0.029(3) 0.028(3) -0.007(2) 0.014(2) -0.004(3)
C17 0.033(3) 0.025(3) 0.022(2) -0.001(2) -0.001(2) -0.003(2)
C18 0.015(2) 0.018(3) 0.019(2) -0.0010(19) -0.0009(17) 0.0027(19)
C19 0.021(2) 0.023(3) 0.018(2) -0.005(2) 0.0003(18) 0.003(2)
C20 0.027(2) 0.031(3) 0.019(2) 0.000(2) -0.0005(19) 0.002(3)
C21 0.027(3) 0.029(3) 0.025(3) -0.007(2) 0.000(2) -0.003(2)
C22 0.023(2) 0.026(3) 0.024(2) -0.002(2) 0.000(2) 0.006(2)
N1 0.0107(17) 0.009(2) 0.023(2) 0.0022(16) 0.0010(14) 0.0016(15)
C12 0.0115(19) 0.020(3) 0.019(2) -0.0024(19) -0.0016(17) 0.0008(19)
O1 0.0222(17) 0.012(2) 0.0295(18) 0.0029(15) 0.0011(14) -0.0009(14)
O2 0.0129(14) 0.0100(17) 0.0225(16) 0.0000(13) 0.0058(12) 0.0007(12)
O3 0.0141(14) 0.0075(17) 0.0219(16) -0.0016(13) 0.0018(12) 0.0005(13)
O4 0.0172(15) 0.016(2) 0.0211(17) 0.0019(14) 0.0036(13) -0.0036(14)
O5 0.0188(16) 0.0126(18) 0.0202(16) -0.0008(13) 0.0079(13) 0.0003(13)
O6 0.0166(16) 0.026(2) 0.0248(17) -0.0045(16) 0.0076(13) -0.0079(15)
O7 0.0138(14) 0.024(2) 0.0204(15) -0.0069(15) 0.0037(12) -0.0042(14)
Si 0.0150(6) 0.0154(7) 0.0232(6) 0.0017(6) -0.0023(5) 0.0004(6)
C9 0.035(3) 0.044(4) 0.042(3) -0.015(3) -0.001(3) -0.012(3)

loop_
_atom_type_symbol
_atom_type_description
_atom_type_scat_dispersion_real
_atom_type_scat_dispersion_imag
_atom_type_scat_source
C C 0.0033 0.0016 'International Tables Vol C Tables 4.2.6.8 and 6.1.1.4'
H H 0.0000 0.0000 'International Tables Vol C Tables 4.2.6.8 and 6.1.1.4'
N N 0.0061 0.0033 'International Tables Vol C Tables 4.2.6.8 and 6.1.1.4'
O O 0.0106 0.0060 'International Tables Vol C Tables 4.2.6.8 and 6.1.1.4'
Si Si 0.0817 0.0704 'International Tables Vol C Tables 4.2.6.8 and 6.1.1.4'

loop_
_geom_angle_atom_site_label_1
_geom_angle_atom_site_label_2
_geom_angle_atom_site_label_3
_geom_angle
C5 C4 Si 122.7(4)
N1 C5 C7 110.3(4)
N1 C5 C6 109.0(4)
C7 C5 C6 109.6(4)
N1 C5 C4 107.1(4)
C7 C5 C4 109.3(4)
C6 C5 C4 111.6(4)
O1 C7 O2 124.3(5)
O1 C7 C5 125.1(4)
O2 C7 C5 110.4(4)
O2 C8 C9 111.3(4)
O3 C10 N1 122.5(4)
O3 C10 C11 122.2(4)
N1 C10 C11 115.2(4)
N2 C11 C10 111.3(4)
N2 C11 C12 112.8(4)
C10 C11 C12 109.8(4)
H2N N2 C13 121(5)
H2N N2 C11 119(5)
C13 N2 C11 120.4(5)
O4 C13 N2 123.9(5)
O4 C13 O5 126.2(4)
N2 C13 O5 109.9(5)
O5 C14 C16 102.4(4)
O5 C14 C17 109.7(4)
C16 C14 C17 110.9(4)
O5 C14 C15 110.2(4)
C16 C14 C15 110.8(5)
C17 C14 C15 112.4(5)
O6 C18 O7 125.5(4)
O6 C18 C12 124.0(5)
O7 C18 C12 110.5(4)
O7 C19 C21 101.5(4)
O7 C19 C20 108.7(4)
C21 C19 C20 111.9(4)
O7 C19 C22 111.2(4)
C21 C19 C22 110.4(5)
C20 C19 C22 112.6(4)
H1N N1 C10 123(4)
H1N N1 C5 115(4)
C10 N1 C5 122.3(4)
C18 C12 C11 111.1(4)
C7 O2 C8 117.1(4)
C13 O5 C14 120.2(4)
C18 O7 C19 121.1(3)
C1 Si C3 108.3(3)
C1 Si C2 109.0(3)
C3 Si C2 109.7(3)
C1 Si C4 112.1(2)
C3 Si C4 113.3(2)
C2 Si C4 104.3(3)

loop_
_geom_bond_atom_site_label_1
_geom_bond_atom_site_label_2
_geom_bond_distance
C1 Si 1.861(5)
C2 Si 1.880(6)
C3 Si 1.869(6)
C4 C5 1.545(6)
C4 Si 1.889(5)
C5 N1 1.473(6)
C5 C7 1.528(7)
C5 C6 1.534(6)
C7 O1 1.201(6)
C7 O2 1.352(6)
C8 O2 1.444(6)
C8 C9 1.507(7)
C10 O3 1.240(6)
C10 N1 1.340(6)
C10 C11 1.527(7)
C11 N2 1.448(6)
C11 C12 1.540(6)
N2 H2N 0.72(7)
N2 C13 1.350(6)
C13 O4 1.214(6)
C13 O5 1.352(6)
C14 O5 1.465(5)
C14 C16 1.509(8)
C14 C17 1.511(7)
C14 C15 1.530(7)
C18 O6 1.201(6)
C18 O7 1.334(6)
C18 C12 1.510(6)
C19 O7 1.484(6)
C19 C21 1.519(8)
C19 C20 1.522(7)
C19 C22 1.525(7)
N1 H1N 0.79(7)

loop_
_geom_torsion_atom_site_label_1
_geom_torsion_atom_site_label_2
_geom_torsion_atom_site_label_3
_geom_torsion_atom_site_label_4
_geom_torsion
Si C4 C5 N1 169.1(3)
Si C4 C5 C7 49.7(5)
Si C4 C5 C6 -71.7(5)
N1 C5 C7 O1 135.5(5)
C6 C5 C7 O1 15.5(6)
C4 C5 C7 O1 -107.0(5)
N1 C5 C7 O2 -50.1(5)
C6 C5 C7 O2 -170.1(4)
C4 C5 C7 O2 67.4(5)
O3 C10 C11 N2 -135.0(4)
N1 C10 C11 N2 47.2(5)
O3 C10 C11 C12 -9.4(6)
N1 C10 C11 C12 172.8(4)
C10 C11 N2 H2N -128(6)
C12 C11 N2 H2N 109(6)
C10 C11 N2 C13 52.6(5)
C12 C11 N2 C13 -71.3(5)
H2N N2 C13 O4 -178(6)
C11 N2 C13 O4 1.7(7)
H2N N2 C13 O5 2(6)
C11 N2 C13 O5 -178.3(4)
O3 C10 N1 H1N -175(5)
C11 C10 N1 H1N 3(5)
O3 C10 N1 C5 2.5(7)
C11 C10 N1 C5 -179.7(4)
C7 C5 N1 H1N 133(5)
C6 C5 N1 H1N -107(5)
C4 C5 N1 H1N 14(5)
C7 C5 N1 C10 -44.9(5)
C6 C5 N1 C10 75.4(5)
C4 C5 N1 C10 -163.7(4)
O6 C18 C12 C11 26.9(7)
O7 C18 C12 C11 -156.1(4)
N2 C11 C12 C18 -163.4(4)
C10 C11 C12 C18 71.9(5)
O1 C7 O2 C8 -1.8(7)
C5 C7 O2 C8 -176.3(3)
C9 C8 O2 C7 -77.7(6)
O4 C13 O5 C14 -9.7(7)
N2 C13 O5 C14 170.3(4)
C16 C14 O5 C13 -176.6(4)
C17 C14 O5 C13 -58.8(5)
C15 C14 O5 C13 65.5(6)
O6 C18 O7 C19 3.1(8)
C12 C18 O7 C19 -173.9(4)
C21 C19 O7 C18 -175.5(4)
C20 C19 O7 C18 66.4(5)
C22 C19 O7 C18 -58.1(6)
C5 C4 Si C1 -64.4(5)
C5 C4 Si C3 58.6(5)
C5 C4 Si C2 177.8(4)
